data_7013816
loop_
_publ_author_name
'King, Philippa'
'Cl\'erac, Rodolphe'
'Anson, Christopher E.'
'Powell, Annie K.'

_publ_section_title
;
 The building block approach to extended solids:
 3,5-pyrazoledicarboxylate coordination compounds of increasing
 dimensionality.
;
_journal_issue 6
_journal_name_full 'Dalton transactions (Cambridge, England : 2003)'
_journal_page_first 852
_journal_page_last 861
_journal_paper_doi 10.1039/b315067d
_journal_year 2004
_chemical_formula_sum 'C5 H10 N2 Ni O8'
_chemical_formula_weight 284.86
_chemical_name_systematic
;
?
;
_space_group_IT_number 2
_symmetry_cell_setting triclinic
_symmetry_space_group_name_Hall '-P 1'
_symmetry_space_group_name_H-M 'P -1'
_atom_sites_solution_hydrogens difmap
_atom_sites_solution_primary direct
_atom_sites_solution_secondary difmap
_audit_creation_method SHELXL-97
_cell_angle_alpha 87.090(2)
_cell_angle_beta 80.617(2)
_cell_angle_gamma 78.216(2)
_cell_formula_units_Z 2
_cell_length_a 6.1094(6)
_cell_length_b 7.6907(7)
_cell_length_c 10.7409(10)
_cell_measurement_reflns_used 2673
_cell_measurement_temperature 200(2)
_cell_measurement_theta_max 27.96
_cell_measurement_theta_min 2.76
_cell_volume 487.34(8)
_computing_cell_refinement 'SMART-NT 5.6 (Bruker AXS Inc., 2000)'
_computing_data_collection 'SMART-NT 5.6 (Bruker AXS Inc., 2000)'
_computing_data_reduction 'SAINT+ 6.0 (Bruker AXS Inc., 2000)'
_computing_molecular_graphics 'XP: SHELXTL 5.1 (Bruker AXS Inc., 1997)'
_computing_publication_material 'XCIF: SHELXTL 5.1 (Bruker AXS Inc., 1997)'
_computing_structure_refinement 'XL: SHELXTL 5.1 (Bruker AXS Inc., 1997)'
_computing_structure_solution 'XS: SHELXTL 5.1 (Bruker AXS Inc., 1997)'
_diffrn_ambient_temperature 200(2)
_diffrn_detector_area_resol_mean 8.333
_diffrn_measured_fraction_theta_full 0.982
_diffrn_measured_fraction_theta_max 0.888
_diffrn_measurement_device_type 'Bruker SMART Apex'
_diffrn_measurement_method 'CCD area detector'
_diffrn_radiation_monochromator graphite
_diffrn_radiation_source 'rotating anode'
_diffrn_radiation_type MoK\a
_diffrn_radiation_wavelength 0.71073
_diffrn_reflns_av_R_equivalents 0.0223
_diffrn_reflns_av_sigmaI/netI 0.0149
_diffrn_reflns_limit_h_max 7
_diffrn_reflns_limit_h_min -8
_diffrn_reflns_limit_k_max 9
_diffrn_reflns_limit_k_min -8
_diffrn_reflns_limit_l_max 13
_diffrn_reflns_limit_l_min -14
_diffrn_reflns_number 2455
_diffrn_reflns_theta_full 25.00
_diffrn_reflns_theta_max 27.96
_diffrn_reflns_theta_min 2.71
_exptl_absorpt_coefficient_mu 2.024
_exptl_absorpt_correction_T_max 0.928
_exptl_absorpt_correction_T_min 0.670
_exptl_absorpt_correction_type multi-scan
_exptl_absorpt_process_details 'SADABS (Bruker AXS Inc., 2000)'
_exptl_crystal_colour green
_exptl_crystal_density_diffrn 1.941
_exptl_crystal_density_method 'not measured'
_exptl_crystal_description plate
_exptl_crystal_F_000 292
_exptl_crystal_size_max 0.40
_exptl_crystal_size_mid 0.25
_exptl_crystal_size_min 0.08
_refine_diff_density_max 0.685
_refine_diff_density_min -1.287
_refine_diff_density_rms 0.229
_refine_ls_extinction_method none
_refine_ls_goodness_of_fit_ref 1.143
_refine_ls_hydrogen_treatment refall
_refine_ls_matrix_type full
_refine_ls_number_parameters 185
_refine_ls_number_reflns 2075
_refine_ls_number_restraints 0
_refine_ls_restrained_S_all 1.143
_refine_ls_R_factor_all 0.0445
_refine_ls_R_factor_gt 0.0437
_refine_ls_shift/su_max 0.000
_refine_ls_shift/su_mean 0.000
_refine_ls_structure_factor_coef Fsqd
_refine_ls_weighting_details 'calc w=1/[\s^2^(Fo^2^)+(0.0901P)^2^+0.1128P] where P=(Fo^2^+2Fc^2^)/3'
_refine_ls_weighting_scheme calc
_refine_ls_wR_factor_gt 0.1126
_refine_ls_wR_factor_ref 0.1140
_reflns_number_gt 2002
_reflns_number_total 2075
_reflns_threshold_expression >2sigma(I)
_cod_data_source_file b315067d.txt
_cod_data_source_block p116
_cod_depositor_comments
;
The following automatic conversions were performed:
'_exptl_absorpt_correction_type' value 'multiscan' changed to 'multi-scan'
according to '/home/saulius/struct/CIF-dictionaries/cif_core.dic'
dictionary named 'cif_core.dic' version 2.4.1 from 2010-06-29.

Automatic conversion script
Id: cif_fix_enum 1527 2010-12-29 10:47:43Z saulius 

2018-02-23
Z value and formula fixed to values more according to usual
chemical conventions.                 miguel
;
_cod_original_formula_sum 'C10 H20 N4 Ni2 O16'
_cod_original_formula_weight 569.72
_cod_original_formula_units_Z 1
_cod_database_code 7013816

loop_
_symmetry_equiv_pos_as_xyz
'x, y, z'
'-x, -y, -z'

loop_
_atom_site_label
_atom_site_type_symbol
_atom_site_fract_x
_atom_site_fract_y
_atom_site_fract_z
_atom_site_U_iso_or_equiv
_atom_site_adp_type
_atom_site_occupancy
_atom_site_symmetry_multiplicity
_atom_site_calc_flag
_atom_site_refinement_flags
_atom_site_disorder_assembly
_atom_site_disorder_group
Ni1 Ni 0.27892(4) 0.23940(3) 0.35901(2) 0.01231(16) Uani 1 1 d . . .
N1 N 0.3590(3) 0.2758(3) 0.16532(18) 0.0159(4) Uani 1 1 d . . .
N2 N 0.2598(3) 0.3371(3) 0.06604(17) 0.0157(4) Uani 1 1 d . . .
H2 H 0.112(6) 0.403(4) 0.079(3) 0.024(7) Uiso 1 1 d . . .
C1 C 0.5678(3) 0.1919(3) 0.1181(2) 0.0145(4) Uani 1 1 d . . .
C2 C 0.6029(4) 0.1999(3) -0.0135(2) 0.0158(4) Uani 1 1 d . . .
H2A H 0.747(6) 0.143(5) -0.065(3) 0.033(9) Uiso 1 1 d . . .
C3 C 0.4011(4) 0.2950(3) -0.0440(2) 0.0144(4) Uani 1 1 d . . .
C4 C 0.7179(4) 0.1130(3) 0.2107(2) 0.0156(4) Uani 1 1 d . . .
O1 O 0.6276(3) 0.1384(2) 0.32800(15) 0.0154(3) Uani 1 1 d . . .
O2 O 0.9117(3) 0.0356(3) 0.17493(17) 0.0259(4) Uani 1 1 d . . .
C5 C 0.3264(4) 0.3540(3) -0.1670(2) 0.0146(4) Uani 1 1 d . . .
O3 O 0.1470(3) 0.4648(3) -0.16556(16) 0.0250(4) Uani 1 1 d . . .
O4 O 0.4535(3) 0.2894(2) -0.26521(14) 0.0158(3) Uani 1 1 d . . .
O5 O -0.0697(3) 0.3453(2) 0.37786(16) 0.0155(3) Uani 1 1 d . . .
H51 H -0.095(6) 0.413(5) 0.316(4) 0.032(9) Uiso 1 1 d . . .
H52 H -0.153(6) 0.272(5) 0.374(3) 0.027(8) Uiso 1 1 d . . .
O6 O 0.2428(3) 0.1864(2) 0.54738(16) 0.0195(4) Uani 1 1 d . . .
H61 H 0.260(5) 0.078(5) 0.576(3) 0.025(8) Uiso 1 1 d . . .
H62 H 0.324(7) 0.232(5) 0.588(4) 0.043(10) Uiso 1 1 d . . .
O7 O 0.2096(3) -0.0057(2) 0.33726(16) 0.0169(3) Uani 1 1 d . . .
H71 H 0.105(6) 0.003(4) 0.285(3) 0.023(7) Uiso 1 1 d . . .
H72 H 0.314(8) -0.083(6) 0.307(4) 0.053(12) Uiso 1 1 d . . .
O8 O 0.3119(4) 0.4842(3) 0.4025(2) 0.0285(5) Uani 1 1 d . . .
H81 H 0.393(7) 0.535(5) 0.362(4) 0.039(11) Uiso 1 1 d . . .
H82 H 0.237(7) 0.536(5) 0.461(4) 0.035(10) Uiso 1 1 d . . .

loop_
_atom_site_aniso_label
_atom_site_aniso_U_11
_atom_site_aniso_U_22
_atom_site_aniso_U_33
_atom_site_aniso_U_23
_atom_site_aniso_U_13
_atom_site_aniso_U_12
Ni1 0.0120(2) 0.0143(2) 0.0098(2) -0.00158(13) -0.00206(13) -0.00004(13)
N1 0.0130(9) 0.0204(10) 0.0125(9) -0.0007(7) -0.0033(7) 0.0022(7)
N2 0.0129(9) 0.0206(9) 0.0098(9) 0.0004(7) -0.0015(7) 0.0049(7)
C1 0.0104(9) 0.0187(10) 0.0134(10) -0.0018(8) -0.0033(7) 0.0006(8)
C2 0.0110(9) 0.0209(10) 0.0140(10) -0.0017(8) -0.0013(8) -0.0001(8)
C3 0.0148(10) 0.0170(10) 0.0097(9) -0.0014(7) -0.0014(8) 0.0009(8)
C4 0.0139(10) 0.0187(10) 0.0144(10) -0.0015(8) -0.0050(8) -0.0009(8)
O1 0.0128(7) 0.0212(8) 0.0111(8) -0.0003(6) -0.0034(6) 0.0000(6)
O2 0.0130(8) 0.0417(11) 0.0183(8) -0.0068(7) -0.0040(6) 0.0080(7)
C5 0.0124(9) 0.0170(10) 0.0131(10) 0.0000(8) -0.0020(7) -0.0001(8)
O3 0.0202(8) 0.0326(10) 0.0149(8) 0.0000(7) -0.0024(6) 0.0116(7)
O4 0.0154(7) 0.0177(7) 0.0114(7) -0.0016(6) -0.0011(6) 0.0027(6)
O5 0.0133(8) 0.0179(8) 0.0147(8) -0.0008(6) -0.0035(6) -0.0006(6)
O6 0.0263(9) 0.0201(9) 0.0134(8) 0.0008(6) -0.0059(7) -0.0060(7)
O7 0.0152(8) 0.0155(8) 0.0194(8) -0.0039(6) -0.0050(7) 0.0007(6)
O8 0.0386(11) 0.0221(9) 0.0232(10) -0.0111(8) 0.0137(9) -0.0143(9)

loop_
_atom_type_symbol
_atom_type_description
_atom_type_scat_dispersion_real
_atom_type_scat_dispersion_imag
_atom_type_scat_source
C C 0.0033 0.0016 'International Tables Vol C Tables 4.2.6.8 and 6.1.1.4'
H H 0.0000 0.0000 'International Tables Vol C Tables 4.2.6.8 and 6.1.1.4'
N N 0.0061 0.0033 'International Tables Vol C Tables 4.2.6.8 and 6.1.1.4'
O O 0.0106 0.0060 'International Tables Vol C Tables 4.2.6.8 and 6.1.1.4'
Ni Ni 0.3393 1.1124 'International Tables Vol C Tables 4.2.6.8 and 6.1.1.4'

loop_
_geom_angle_atom_site_label_1
_geom_angle_atom_site_label_2
_geom_angle_atom_site_label_3
_geom_angle
_geom_angle_site_symmetry_1
_geom_angle_site_symmetry_3
_geom_angle_publ_flag
O8 Ni1 O6 86.29(8) . . yes
O8 Ni1 O7 171.71(8) . . yes
O6 Ni1 O7 87.38(7) . . yes
O8 Ni1 N1 95.07(8) . . yes
O6 Ni1 N1 172.54(7) . . yes
O7 Ni1 N1 91.89(7) . . yes
O8 Ni1 O1 94.07(8) . . yes
O6 Ni1 O1 94.44(7) . . yes
O7 Ni1 O1 91.75(7) . . yes
N1 Ni1 O1 78.16(7) . . yes
O8 Ni1 O5 85.99(8) . . yes
O6 Ni1 O5 89.22(7) . . yes
O7 Ni1 O5 88.58(7) . . yes
N1 Ni1 O5 98.18(7) . . yes
O1 Ni1 O5 176.34(6) . . yes
N2 N1 C1 105.76(18) . . ?
N2 N1 Ni1 140.18(15) . . ?
C1 N1 Ni1 113.25(14) . . ?
N1 N2 C3 111.53(18) . . ?
N1 N2 H2 119(2) . . ?
C3 N2 H2 129(2) . . ?
N1 C1 C2 111.12(19) . . ?
N1 C1 C4 116.69(19) . . ?
C2 C1 C4 132.18(19) . . ?
C3 C2 C1 104.41(18) . . ?
C3 C2 H2A 133(2) . . ?
C1 C2 H2A 123(2) . . ?
N2 C3 C2 107.17(19) . . ?
N2 C3 C5 120.59(19) . . ?
C2 C3 C5 132.2(2) . . ?
O2 C4 O1 124.8(2) . . ?
O2 C4 C1 120.6(2) . . ?
O1 C4 C1 114.61(19) . . ?
C4 O1 Ni1 115.31(13) . . ?
O3 C5 O4 125.1(2) . . ?
O3 C5 C3 117.89(19) . . ?
O4 C5 C3 117.02(19) . . ?
Ni1 O5 H51 109(2) . . ?
Ni1 O5 H52 116(2) . . ?
H51 O5 H52 102(3) . . ?
Ni1 O6 H61 121(2) . . ?
Ni1 O6 H62 116(3) . . ?
H61 O6 H62 103(3) . . ?
Ni1 O7 H71 110(2) . . ?
Ni1 O7 H72 118(3) . . ?
H71 O7 H72 104(4) . . ?
Ni1 O8 H81 123(3) . . ?
Ni1 O8 H82 122(3) . . ?
H81 O8 H82 115(4) . . ?

loop_
_geom_bond_atom_site_label_1
_geom_bond_atom_site_label_2
_geom_bond_distance
_geom_bond_site_symmetry_2
_geom_bond_publ_flag
Ni1 N1 2.0762(19) . yes
Ni1 O1 2.0906(16) . yes
Ni1 O5 2.0995(17) . yes
Ni1 O6 2.0288(18) . yes
Ni1 O7 2.0466(17) . yes
Ni1 O8 2.0194(19) . yes
N1 N2 1.331(3) . ?
N1 C1 1.337(3) . ?
N2 C3 1.356(3) . ?
N2 H2 0.93(3) . ?
C1 C2 1.395(3) . ?
C1 C4 1.486(3) . ?
C2 C3 1.379(3) . ?
C2 H2A 0.99(4) . ?
C3 C5 1.487(3) . ?
C4 O2 1.221(3) . ?
C4 O1 1.298(3) . ?
C5 O3 1.242(3) . ?
C5 O4 1.261(3) . ?
O5 H51 0.84(4) . ?
O5 H52 0.84(4) . ?
O6 H61 0.87(3) . ?
O6 H62 0.84(4) . ?
O7 H71 0.91(3) . ?
O7 H72 0.82(5) . ?
O8 H81 0.76(4) . ?
O8 H82 0.78(4) . ?

loop_
_geom_hbond_atom_site_label_D
_geom_hbond_atom_site_label_H
_geom_hbond_atom_site_label_A
_geom_hbond_distance_DH
_geom_hbond_distance_HA
_geom_hbond_distance_DA
_geom_hbond_angle_DHA
_geom_hbond_site_symmetry_A
N2 H2 O3 0.93(3) 1.83(3) 2.719(3) 158(3) 2_565
O5 H51 O3 0.84(4) 1.87(4) 2.700(2) 172(4) 2_565
O5 H52 O1 0.84(4) 1.98(4) 2.802(3) 165(3) 1_455
O6 H61 O1 0.87(3) 1.97(3) 2.803(2) 160(3) 2_656
O6 H62 O4 0.84(4) 1.99(4) 2.786(2) 158(4) 1_556
O7 H71 O2 0.91(3) 1.78(3) 2.683(2) 175(3) 1_455
O7 H72 O4 0.82(5) 1.92(5) 2.723(2) 169(4) 2_655
O8 H81 O4 0.76(4) 1.96(4) 2.707(3) 168(4) 2_665
O8 H82 O5 0.78(4) 2.02(4) 2.803(3) 174(4) 2_566
